data_2221657
loop_
_publ_author_name
'Rizzoli, Corrado'
'Marku, Elda'
'Greci, Lucedio'
'Astolfi, Paola'

_publ_section_title
;
 2,2-Diphenylbenzo[<i>c</i>]quinoline-1-oxyl
;
_journal_coeditor_code FB2149
_journal_issue 5
_journal_name_full 'Acta Crystallographica Section E'
_journal_page_first o1045
_journal_page_last o1046
_journal_paper_doi 10.1107/S1600536809013476
_journal_volume 65
_journal_year 2009
_chemical_formula_iupac 'C25 H18 N O'
_chemical_formula_moiety 'C25 H18 N O'
_chemical_formula_sum 'C25 H18 N O'
_chemical_formula_weight 348.40
_chemical_melting_point_gt 449
_chemical_melting_point_lt 450
_chemical_name_systematic
;
2,2-Diphenylbenzo[<i>c</i>]quinoline-1-oxyl
;
_space_group_IT_number 14
_symmetry_cell_setting monoclinic
_symmetry_space_group_name_Hall '-P 2ybc'
_symmetry_space_group_name_H-M 'P 1 21/c 1'
_atom_sites_solution_hydrogens difmap
_atom_sites_solution_primary direct
_atom_sites_solution_secondary difmap
_cell_angle_alpha 90.00
_cell_angle_beta 102.998(2)
_cell_angle_gamma 90.00
_cell_formula_units_Z 4
_cell_length_a 12.6188(12)
_cell_length_b 8.8704(8)
_cell_length_c 16.6083(15)
_cell_measurement_reflns_used 1226
_cell_measurement_temperature 295(2)
_cell_measurement_theta_max 24.8
_cell_measurement_theta_min 3.2
_cell_volume 1811.4(3)
_computing_cell_refinement 'SAINT-Plus (Bruker, 1998)'
_computing_data_collection 'SMART (Bruker, 1998)'
_computing_data_reduction 'SAINT-Plus (Bruker, 1998)'
_computing_molecular_graphics 'ORTEP-3 for Windows (Farrugia, 1997) and SCHAKAL97 (Keller, 1997)'
_computing_publication_material
;SHELXL97 (Sheldrick, 2008), PARST95 (Nardelli, 1995)
and WinSim (Duling, 1994)
;
_computing_structure_refinement 'SHELXL97 (Sheldrick, 2008)'
_computing_structure_solution 'SIR97 (Altomare <i>et al.</i>,  1999)'
_diffrn_ambient_temperature 295(2)
_diffrn_measured_fraction_theta_full 0.997
_diffrn_measured_fraction_theta_max 0.997
_diffrn_measurement_device 'Bruker SMART 1000 CCD'
_diffrn_measurement_method \w
_diffrn_radiation_monochromator graphite
_diffrn_radiation_source 'fine-focus sealed tube'
_diffrn_radiation_type MoK\a
_diffrn_radiation_wavelength 0.71073
_diffrn_reflns_av_R_equivalents 0.0470
_diffrn_reflns_av_sigmaI/netI 0.0401
_diffrn_reflns_limit_h_max 15
_diffrn_reflns_limit_h_min -15
_diffrn_reflns_limit_k_max 10
_diffrn_reflns_limit_k_min -10
_diffrn_reflns_limit_l_max 20
_diffrn_reflns_limit_l_min -20
_diffrn_reflns_number 18472
_diffrn_reflns_theta_full 26.01
_diffrn_reflns_theta_max 26.01
_diffrn_reflns_theta_min 1.66
_diffrn_standards_number 0
_exptl_absorpt_coefficient_mu 0.077
_exptl_absorpt_correction_T_max 0.990
_exptl_absorpt_correction_T_min 0.972
_exptl_absorpt_correction_type multi-scan
_exptl_absorpt_process_details '(SADABS; Bruker, 1998)'
_exptl_crystal_colour red
_exptl_crystal_density_diffrn 1.278
_exptl_crystal_density_method 'not measured'
_exptl_crystal_description block
_exptl_crystal_F_000 732
_exptl_crystal_size_max 0.16
_exptl_crystal_size_mid 0.14
_exptl_crystal_size_min 0.08
_refine_diff_density_max 0.110
_refine_diff_density_min -0.142
_refine_ls_extinction_method none
_refine_ls_goodness_of_fit_ref 1.007
_refine_ls_hydrogen_treatment constr
_refine_ls_matrix_type full
_refine_ls_number_constraints 72
_refine_ls_number_parameters 244
_refine_ls_number_reflns 3548
_refine_ls_number_restraints 0
_refine_ls_restrained_S_all 1.007
_refine_ls_R_factor_all 0.0707
_refine_ls_R_factor_gt 0.0368
_refine_ls_shift/su_max 0.000
_refine_ls_shift/su_mean 0.000
_refine_ls_structure_factor_coef Fsqd
_refine_ls_weighting_details 'calc w=1/[\s^2^(Fo^2^)+(0.0321P)^2^] where P=(Fo^2^+2Fc^2^)/3'
_refine_ls_weighting_scheme calc
_refine_ls_wR_factor_gt 0.0755
_refine_ls_wR_factor_ref 0.0803
_reflns_number_gt 2115
_reflns_number_total 3548
_reflns_threshold_expression I>2\s(I)
_cod_data_source_file fb2149.cif
_cod_data_source_block I
_cod_original_sg_symbol_H-M 'P 21/c'
_cod_database_code 2221657
_cod_database_fobs_code 2221657

loop_
_symmetry_equiv_pos_as_xyz
x,y,z
-x,y+1/2,-z+1/2
-x,-y,-z
x,-y-1/2,z-1/2

loop_
_atom_site_type_symbol
_atom_site_label
_atom_site_fract_x
_atom_site_fract_y
_atom_site_fract_z
_atom_site_U_iso_or_equiv
_atom_site_adp_type
_atom_site_calc_flag
_atom_site_refinement_flags
_atom_site_occupancy
_atom_site_disorder_assembly
_atom_site_disorder_group
N N1 0.26974(9) 0.84150(12) 0.17884(7) 0.0436(3) Uani d . 1 . .
O O1 0.29038(8) 0.90766(11) 0.24920(6) 0.0590(3) Uani d . 1 . .
C C2 0.29264(10) 0.61901(15) 0.09755(8) 0.0406(3) Uani d . 1 . .
C C20 0.13820(10) 0.64080(15) 0.17300(7) 0.0386(3) Uani d . 1 . .
C C13 0.22201(11) 0.92305(16) 0.10729(9) 0.0443(3) Uani d . 1 . .
C C8 0.21679(11) 0.85600(16) 0.03064(8) 0.0458(4) Uani d . 1 . .
C C14 0.33392(11) 0.60524(16) 0.25222(8) 0.0445(4) Uani d . 1 . .
C C1 0.25883(11) 0.67236(14) 0.17575(8) 0.0391(3) Uani d . 1 . .
C C7 0.26972(11) 0.70981(15) 0.02684(8) 0.0424(3) Uani d . 1 . .
C C6 0.30162(12) 0.66030(18) -0.04392(9) 0.0526(4) Uani d . 1 . .
H H6 0.2896 0.7217 -0.0905 0.063 Uiso calc R 1 . .
C C25 0.07658(13) 0.54387(17) 0.11658(9) 0.0550(4) Uani d . 1 . .
H H25 0.1075 0.4964 0.0775 0.066 Uiso calc R 1 . .
C C3 0.34171(12) 0.48029(16) 0.09411(9) 0.0537(4) Uani d . 1 . .
H H3 0.3560 0.4186 0.1406 0.064 Uiso calc R 1 . .
C C21 0.08830(12) 0.71122(17) 0.22877(9) 0.0512(4) Uani d . 1 . .
H H21 0.1280 0.7785 0.2668 0.061 Uiso calc R 1 . .
C C22 -0.01884(13) 0.68398(18) 0.22926(10) 0.0595(4) Uani d . 1 . .
H H22 -0.0506 0.7328 0.2675 0.071 Uiso calc R 1 . .
C C5 0.35039(12) 0.52270(19) -0.04600(9) 0.0596(4) Uani d . 1 . .
H H5 0.3703 0.4908 -0.0938 0.072 Uiso calc R 1 . .
C C23 -0.07899(13) 0.58527(19) 0.17372(10) 0.0610(4) Uani d . 1 . .
H H23 -0.1512 0.5656 0.1744 0.073 Uiso calc R 1 . .
C C12 0.18124(13) 1.06672(18) 0.11352(10) 0.0621(4) Uani d . 1 . .
H H12 0.1884 1.1122 0.1649 0.074 Uiso calc R 1 . .
C C15 0.30015(13) 0.48928(18) 0.29547(9) 0.0603(4) Uani d . 1 . .
H H15 0.2285 0.4560 0.2807 0.072 Uiso calc R 1 . .
C C24 -0.03136(13) 0.51648(19) 0.11758(10) 0.0647(5) Uani d . 1 . .
H H24 -0.0718 0.4501 0.0793 0.078 Uiso calc R 1 . .
C C9 0.16276(13) 0.9348(2) -0.03924(10) 0.0646(5) Uani d . 1 . .
H H9 0.1562 0.8914 -0.0911 0.078 Uiso calc R 1 . .
C C19 0.44123(12) 0.65176(19) 0.27533(9) 0.0614(4) Uani d . 1 . .
H H19 0.4658 0.7291 0.2464 0.074 Uiso calc R 1 . .
C C4 0.36960(13) 0.43243(19) 0.02258(10) 0.0622(4) Uani d . 1 . .
H H4 0.4016 0.3384 0.0210 0.075 Uiso calc R 1 . .
C C10 0.11911(15) 1.0748(2) -0.03309(13) 0.0808(6) Uani d . 1 . .
H H10 0.0821 1.1245 -0.0804 0.097 Uiso calc R 1 . .
C C11 0.13017(15) 1.1411(2) 0.04279(13) 0.0782(5) Uani d . 1 . .
H H11 0.1028 1.2375 0.0465 0.094 Uiso calc R 1 . .
C C18 0.51180(15) 0.5847(2) 0.34067(11) 0.0777(6) Uani d . 1 . .
H H18 0.5835 0.6178 0.3558 0.093 Uiso calc R 1 . .
C C16 0.37243(17) 0.4214(2) 0.36115(10) 0.0838(6) Uani d . 1 . .
H H16 0.3491 0.3426 0.3899 0.101 Uiso calc R 1 . .
C C17 0.47781(18) 0.4703(3) 0.38350(11) 0.0866(6) Uani d . 1 . .
H H17 0.5260 0.4257 0.4277 0.104 Uiso calc R 1 . .

loop_
_atom_site_aniso_label
_atom_site_aniso_U_11
_atom_site_aniso_U_22
_atom_site_aniso_U_33
_atom_site_aniso_U_12
_atom_site_aniso_U_13
_atom_site_aniso_U_23
N1 0.0451(7) 0.0437(7) 0.0430(7) -0.0050(5) 0.0120(5) -0.0072(6)
O1 0.0672(7) 0.0597(7) 0.0499(6) -0.0065(5) 0.0130(5) -0.0191(5)
C2 0.0382(8) 0.0459(9) 0.0375(8) -0.0026(7) 0.0083(6) -0.0042(7)
C20 0.0412(8) 0.0409(8) 0.0328(7) -0.0012(6) 0.0067(6) 0.0045(6)
C13 0.0407(8) 0.0414(9) 0.0518(9) -0.0035(7) 0.0126(7) 0.0040(7)
C8 0.0435(9) 0.0484(9) 0.0465(9) -0.0048(7) 0.0121(7) 0.0064(7)
C14 0.0442(9) 0.0538(9) 0.0347(7) 0.0060(7) 0.0073(6) -0.0024(7)
C1 0.0428(8) 0.0391(8) 0.0350(7) -0.0008(6) 0.0081(6) -0.0008(6)
C7 0.0383(8) 0.0501(9) 0.0386(8) -0.0081(7) 0.0085(6) -0.0028(7)
C6 0.0482(9) 0.0708(11) 0.0396(9) -0.0065(8) 0.0115(7) -0.0004(8)
C25 0.0578(10) 0.0598(10) 0.0492(9) -0.0158(8) 0.0159(8) -0.0097(8)
C3 0.0627(10) 0.0526(10) 0.0460(9) 0.0061(8) 0.0128(8) -0.0018(7)
C21 0.0474(9) 0.0599(10) 0.0467(9) -0.0056(7) 0.0113(7) -0.0060(7)
C22 0.0504(10) 0.0726(11) 0.0592(10) -0.0016(8) 0.0205(8) -0.0002(9)
C5 0.0520(10) 0.0823(13) 0.0468(9) -0.0012(9) 0.0159(8) -0.0138(9)
C23 0.0452(9) 0.0765(12) 0.0610(10) -0.0096(9) 0.0112(8) 0.0115(9)
C12 0.0625(11) 0.0494(10) 0.0782(12) -0.0006(8) 0.0241(9) -0.0012(9)
C15 0.0582(10) 0.0713(11) 0.0513(9) 0.0106(8) 0.0119(8) 0.0165(8)
C24 0.0612(11) 0.0725(12) 0.0577(10) -0.0262(9) 0.0076(9) -0.0069(9)
C9 0.0687(11) 0.0689(12) 0.0558(10) 0.0025(9) 0.0129(9) 0.0158(9)
C19 0.0491(10) 0.0752(12) 0.0560(10) 0.0062(8) 0.0035(8) -0.0030(9)
C4 0.0652(11) 0.0634(11) 0.0591(10) 0.0113(8) 0.0164(8) -0.0149(9)
C10 0.0855(14) 0.0726(13) 0.0831(14) 0.0150(11) 0.0166(11) 0.0324(11)
C11 0.0866(14) 0.0491(11) 0.0998(15) 0.0135(9) 0.0229(12) 0.0181(11)
C18 0.0564(11) 0.0990(15) 0.0687(12) 0.0196(11) -0.0048(10) -0.0123(12)
C16 0.0889(16) 0.0997(15) 0.0638(12) 0.0323(12) 0.0192(11) 0.0338(11)
C17 0.0782(15) 0.1184(18) 0.0552(11) 0.0486(13) -0.0020(11) 0.0070(12)

loop_
_atom_type_symbol
_atom_type_description
_atom_type_scat_dispersion_real
_atom_type_scat_dispersion_imag
_atom_type_scat_source
N N 0.0061 0.0033 'International Tables Vol C Tables 4.2.6.8 and 6.1.1.4'
O O 0.0106 0.0060 'International Tables Vol C Tables 4.2.6.8 and 6.1.1.4'
C C 0.0033 0.0016 'International Tables Vol C Tables 4.2.6.8 and 6.1.1.4'
H H 0.0000 0.0000 'International Tables Vol C Tables 4.2.6.8 and 6.1.1.4'

loop_
_geom_angle_atom_site_label_1
_geom_angle_atom_site_label_2
_geom_angle_atom_site_label_3
_geom_angle_site_symmetry_1
_geom_angle_site_symmetry_3
_geom_angle
_geom_angle_publ_flag
O1 N1 C13 . . 119.72(11) ?
O1 N1 C1 . . 119.05(10) ?
C13 N1 C1 . . 117.73(11) ?
C3 C2 C7 . . 119.14(13) ?
C3 C2 C1 . . 121.50(12) ?
C7 C2 C1 . . 119.32(12) ?
C25 C20 C21 . . 117.79(13) ?
C25 C20 C1 . . 122.53(12) ?
C21 C20 C1 . . 119.68(12) ?
C12 C13 C8 . . 121.22(14) ?
C12 C13 N1 . . 120.37(13) ?
C8 C13 N1 . . 118.42(13) ?
C13 C8 C9 . . 117.42(14) ?
C13 C8 C7 . . 119.23(12) ?
C9 C8 C7 . . 123.33(14) ?
C15 C14 C19 . . 118.45(14) ?
C15 C14 C1 . . 121.29(13) ?
C19 C14 C1 . . 120.02(13) ?
N1 C1 C14 . . 109.01(10) ?
N1 C1 C2 . . 107.22(10) ?
C14 C1 C2 . . 110.28(11) ?
N1 C1 C20 . . 105.34(10) ?
C14 C1 C20 . . 112.28(10) ?
C2 C1 C20 . . 112.42(10) ?
C6 C7 C2 . . 118.75(13) ?
C6 C7 C8 . . 122.32(13) ?
C2 C7 C8 . . 118.88(12) ?
C5 C6 C7 . . 121.16(14) ?
C5 C6 H6 . . 119.4 ?
C7 C6 H6 . . 119.4 ?
C20 C25 C24 . . 120.47(14) ?
C20 C25 H25 . . 119.8 ?
C24 C25 H25 . . 119.8 ?
C4 C3 C2 . . 120.80(14) ?
C4 C3 H3 . . 119.6 ?
C2 C3 H3 . . 119.6 ?
C22 C21 C20 . . 121.45(14) ?
C22 C21 H21 . . 119.3 ?
C20 C21 H21 . . 119.3 ?
C23 C22 C21 . . 120.30(15) ?
C23 C22 H22 . . 119.8 ?
C21 C22 H22 . . 119.8 ?
C4 C5 C6 . . 119.76(14) ?
C4 C5 H5 . . 120.1 ?
C6 C5 H5 . . 120.1 ?
C24 C23 C22 . . 118.95(15) ?
C24 C23 H23 . . 120.5 ?
C22 C23 H23 . . 120.5 ?
C11 C12 C13 . . 119.18(16) ?
C11 C12 H12 . . 120.4 ?
C13 C12 H12 . . 120.4 ?
C14 C15 C16 . . 120.49(16) ?
C14 C15 H15 . . 119.8 ?
C16 C15 H15 . . 119.8 ?
C23 C24 C25 . . 121.02(15) ?
C23 C24 H24 . . 119.5 ?
C25 C24 H24 . . 119.5 ?
C10 C9 C8 . . 121.41(16) ?
C10 C9 H9 . . 119.3 ?
C8 C9 H9 . . 119.3 ?
C18 C19 C14 . . 120.63(17) ?
C18 C19 H19 . . 119.7 ?
C14 C19 H19 . . 119.7 ?
C5 C4 C3 . . 120.32(15) ?
C5 C4 H4 . . 119.8 ?
C3 C4 H4 . . 119.8 ?
C11 C10 C9 . . 119.86(17) ?
C11 C10 H10 . . 120.1 ?
C9 C10 H10 . . 120.1 ?
C10 C11 C12 . . 120.78(17) ?
C10 C11 H11 . . 119.6 ?
C12 C11 H11 . . 119.6 ?
C17 C18 C19 . . 120.67(18) ?
C17 C18 H18 . . 119.7 ?
C19 C18 H18 . . 119.7 ?
C17 C16 C15 . . 120.05(18) ?
C17 C16 H16 . . 120.0 ?
C15 C16 H16 . . 120.0 ?
C18 C17 C16 . . 119.70(17) ?
C18 C17 H17 . . 120.2 ?
C16 C17 H17 . . 120.2 ?

loop_
_geom_bond_atom_site_label_1
_geom_bond_atom_site_label_2
_geom_bond_site_symmetry_2
_geom_bond_distance
_geom_bond_publ_flag
N1 O1 . 1.2811(13) ?
N1 C13 . 1.4057(17) ?
N1 C1 . 1.5064(16) ?
C2 C3 . 1.3844(18) ?
C2 C7 . 1.3994(18) ?
C2 C1 . 1.5305(17) ?
C20 C25 . 1.3763(18) ?
C20 C21 . 1.3810(18) ?
C20 C1 . 1.5383(18) ?
C13 C12 . 1.387(2) ?
C13 C8 . 1.3933(18) ?
C8 C9 . 1.3942(19) ?
C8 C7 . 1.4665(19) ?
C14 C15 . 1.3760(19) ?
C14 C19 . 1.385(2) ?
C14 C1 . 1.5244(17) ?
C7 C6 . 1.3961(19) ?
C6 C5 . 1.371(2) ?
C6 H6 . 0.9300 ?
C25 C24 . 1.387(2) ?
C25 H25 . 0.9300 ?
C3 C4 . 1.3796(19) ?
C3 H3 . 0.9300 ?
C21 C22 . 1.375(2) ?
C21 H21 . 0.9300 ?
C22 C23 . 1.371(2) ?
C22 H22 . 0.9300 ?
C5 C4 . 1.369(2) ?
C5 H5 . 0.9300 ?
C23 C24 . 1.362(2) ?
C23 H23 . 0.9300 ?
C12 C11 . 1.375(2) ?
C12 H12 . 0.9300 ?
C15 C16 . 1.392(2) ?
C15 H15 . 0.9300 ?
C24 H24 . 0.9300 ?
C9 C10 . 1.372(2) ?
C9 H9 . 0.9300 ?
C19 C18 . 1.375(2) ?
C19 H19 . 0.9300 ?
C4 H4 . 0.9300 ?
C10 C11 . 1.369(2) ?
C10 H10 . 0.9300 ?
C11 H11 . 0.9300 ?
C18 C17 . 1.363(3) ?
C18 H18 . 0.9300 ?
C16 C17 . 1.368(3) ?
C16 H16 . 0.9300 ?
C17 H17 . 0.9300 ?

loop_
_geom_hbond_atom_site_label_D
_geom_hbond_atom_site_label_H
_geom_hbond_atom_site_label_A
_geom_hbond_site_symmetry_A
_geom_hbond_distance_DH
_geom_hbond_distance_HA
_geom_hbond_distance_DA
_geom_hbond_angle_DHA
C21 H21 O1 . 0.93 2.42 3.044(2) 124
C24 H24 Cg1 3_565 0.93 3.27 3.864(3) 136
C6 H6 Cg2 4_575 0.93 3.16 3.932(4) 142
C10 H10 Cg3 3_575 0.93 2.97 3.839(4) 154

loop_
_cod_related_entry_id
_cod_related_entry_database
_cod_related_entry_code
1 ChemSpider 10511594
